data_7238749
loop_
_publ_author_name
'Bo, Qi-Bing'
'Wang, Hong-Yan'
'Miao, Jin-Ling'
'Wang, Da-Qi'

_publ_section_title
;
 Fluorescent Zn-based hetero-MOFs design via single metal site
 substitution
;
_journal_issue 31
_journal_name_full 'RSC Advances'
_journal_page_first 11650
_journal_paper_doi 10.1039/c2ra21863a
_journal_volume 2
_journal_year 2012
_chemical_formula_sum 'C27 H26 Ca O16 Zn2'
_chemical_formula_weight 777.30
_space_group_IT_number 62
_space_group_name_Hall '-P 2ac 2n'
_space_group_name_H-M_alt 'P n m a'
_symmetry_cell_setting orthorhombic
_symmetry_space_group_name_H-M 'P n m a'
_atom_sites_solution_hydrogens geom
_atom_sites_solution_primary direct
_atom_sites_solution_secondary difmap
_audit_creation_method SHELXL-97
_cell_angle_alpha 90.00
_cell_angle_beta 90.00
_cell_angle_gamma 90.00
_cell_formula_units_Z 4
_cell_length_a 7.35853(19)
_cell_length_b 23.5965(5)
_cell_length_c 18.7029(4)
_cell_measurement_temperature 293(2)
_cell_volume 3247.49(13)
_computing_structure_refinement 'SHELXL-97 (Sheldrick, 1997)'
_computing_structure_solution 'SHELXS-97 (Sheldrick, 1990)'
_diffrn_ambient_temperature 293(2)
_diffrn_measured_fraction_theta_full 0.995
_diffrn_measured_fraction_theta_max 0.995
_diffrn_radiation_monochromator graphite
_diffrn_radiation_source 'fine-focus sealed tube'
_diffrn_radiation_type MoK\a
_diffrn_radiation_wavelength 0.71073
_diffrn_reflns_av_R_equivalents 0.0226
_diffrn_reflns_av_sigmaI/netI 0.0228
_diffrn_reflns_limit_h_max 8
_diffrn_reflns_limit_h_min -8
_diffrn_reflns_limit_k_max 27
_diffrn_reflns_limit_k_min -28
_diffrn_reflns_limit_l_max 19
_diffrn_reflns_limit_l_min -22
_diffrn_reflns_number 9617
_diffrn_reflns_theta_full 25.02
_diffrn_reflns_theta_max 25.02
_diffrn_reflns_theta_min 2.78
_exptl_absorpt_coefficient_mu 1.707
_exptl_absorpt_correction_T_max 0.7487
_exptl_absorpt_correction_T_min 0.4325
_exptl_absorpt_correction_type multi-scan
_exptl_crystal_density_diffrn 1.590
_exptl_crystal_density_method 'not measured'
_exptl_crystal_F_000 1584
_exptl_crystal_size_max 0.59
_exptl_crystal_size_mid 0.28
_exptl_crystal_size_min 0.18
_refine_diff_density_max 0.636
_refine_diff_density_min -0.756
_refine_diff_density_rms 0.087
_refine_ls_extinction_method none
_refine_ls_goodness_of_fit_ref 1.092
_refine_ls_hydrogen_treatment constr
_refine_ls_matrix_type full
_refine_ls_number_parameters 245
_refine_ls_number_reflns 2929
_refine_ls_number_restraints 0
_refine_ls_restrained_S_all 1.092
_refine_ls_R_factor_all 0.0433
_refine_ls_R_factor_gt 0.0393
_refine_ls_shift/su_max 0.001
_refine_ls_shift/su_mean 0.000
_refine_ls_structure_factor_coef Fsqd
_refine_ls_weighting_details 'calc w=1/[\s^2^(Fo^2^)+(0.0623P)^2^+8.5802P] where P=(Fo^2^+2Fc^2^)/3'
_refine_ls_weighting_scheme calc
_refine_ls_wR_factor_gt 0.1233
_refine_ls_wR_factor_ref 0.1263
_reflns_number_gt 2639
_reflns_number_total 2929
_reflns_threshold_expression >2sigma(I)
_cod_data_source_file c2ra21863a.txt
_cod_data_source_block ZnCa-mip
_cod_depositor_comments
;
The following automatic conversions were performed:

data item '_symmetry_cell_setting' value 'Orthorhombic' was changed
to 'orthorhombic' in accordance with the
/home/saulius/struct/COD-crude-data/automatic-downloads/DataCite-retrospective/RSC/depositions/lib/dictionaries/cif_core.dic
dictionary named 'cif_core.dic' version 2.4.2 last updated on
2011-04-26.

Automatic conversion script
Id: cif_fix_values 6909 2019-04-08 15:41:33Z antanas 
;
_cod_original_sg_symbol_H-M Pnma
_cod_database_code 7238749

loop_
_symmetry_equiv_pos_as_xyz
'x, y, z'
'-x+1/2, -y, z+1/2'
'x+1/2, -y+1/2, -z+1/2'
'-x, y+1/2, -z'
'-x, -y, -z'
'x-1/2, y, -z-1/2'
'-x-1/2, y-1/2, z-1/2'
'x, -y-1/2, z'

loop_
_atom_site_label
_atom_site_type_symbol
_atom_site_fract_x
_atom_site_fract_y
_atom_site_fract_z
_atom_site_U_iso_or_equiv
_atom_site_adp_type
_atom_site_occupancy
_atom_site_symmetry_multiplicity
_atom_site_calc_flag
_atom_site_refinement_flags
_atom_site_disorder_assembly
_atom_site_disorder_group
Ca1 Ca 0.5000 0.5000 0.5000 0.0206(2) Uani 1 2 d S . .
Zn1 Zn 0.14200(6) 0.413277(17) 0.45085(2) 0.02363(18) Uani 1 1 d . . .
O1 O 0.2552(4) 0.49269(12) 0.57487(14) 0.0367(7) Uani 1 1 d . . .
O2 O 0.0739(5) 0.41943(12) 0.55339(14) 0.0374(7) Uani 1 1 d . . .
O3 O 0.2732(4) 0.48223(10) 0.41150(13) 0.0270(6) Uani 1 1 d . . .
O4 O 0.2140(5) 0.42824(12) 0.31898(16) 0.0443(8) Uani 1 1 d . . .
O5 O 0.5449(4) 0.40172(11) 0.49968(15) 0.0347(7) Uani 1 1 d . . .
O6 O 0.3135(4) 0.35009(12) 0.45898(17) 0.0389(7) Uani 1 1 d . . .
O7 O -0.0911(5) 0.38614(17) 0.4102(2) 0.0606(10) Uani 1 1 d . . .
H7B H -0.1056 0.4215 0.4011 0.073 Uiso 1 1 d R . .
H7A H -0.1775 0.3760 0.4377 0.073 Uiso 1 1 d R . .
O1W O 0.991(2) 0.2500 0.3770(8) 0.105(5) Uani 0.50 2 d SP . .
H1W H 0.9470 0.2796 0.3968 0.126 Uiso 0.50 1 d PR . .
O2W O 0.584(3) 0.3643(7) 0.3033(9) 0.097(7) Uani 0.302(12) 1 d P A 1
H2WA H 0.4823 0.3803 0.3125 0.116 Uiso 0.302(12) 1 d PR A 1
H2WB H 0.6313 0.3811 0.2676 0.116 Uiso 0.302(12) 1 d PR A 1
O3W O 0.663(5) 0.2500 0.3141(17) 0.122(13) Uani 0.274(15) 2 d SP B 1
H3W H 0.5996 0.2797 0.3056 0.147 Uiso 0.274(15) 1 d PR B 1
O2W' O 0.766(4) 0.3523(11) 0.2916(13) 0.097(11) Uani 0.198(12) 1 d P A 2
H2WC H 0.7446 0.3788 0.2617 0.116 Uiso 0.198(12) 1 d PR A 2
H2WD H 0.7982 0.3677 0.3307 0.116 Uiso 0.198(12) 1 d PR A 2
O3W' O 0.306(6) 0.2500 0.322(2) 0.124(16) Uani 0.226(15) 2 d SP B 2
H3WA H 0.2601 0.2500 0.3639 0.149 Uiso 0.226(15) 2 d SPR B 2
H3WB H 0.3578 0.2816 0.3126 0.149 Uiso 0.113(8) 1 d PR B 2
C1 C 0.1781(5) 0.48873(15) 0.72086(19) 0.0230(8) Uani 1 1 d . . .
H1 H 0.2262 0.5224 0.7032 0.028 Uiso 1 1 calc R . .
C2 C 0.1207(5) 0.44707(15) 0.67413(19) 0.0236(8) Uani 1 1 d . . .
C3 C 0.0465(5) 0.39692(16) 0.7008(2) 0.0262(8) Uani 1 1 d . . .
H3 H 0.0026 0.3698 0.6691 0.031 Uiso 1 1 calc R . .
C4 C 0.1517(5) 0.45424(15) 0.5952(2) 0.0256(8) Uani 1 1 d . . .
C5 C 0.2717(5) 0.47351(16) 0.3430(2) 0.0267(8) Uani 1 1 d . . .
C6 C 0.3360(5) 0.51958(15) 0.29448(19) 0.0227(8) Uani 1 1 d . . .
C7 C 0.4020(5) 0.57098(15) 0.32039(19) 0.0243(8) Uani 1 1 d . . .
H7 H 0.4057 0.5773 0.3694 0.029 Uiso 1 1 calc R . .
C8 C 0.4626(5) 0.61301(15) 0.2739(2) 0.0263(8) Uani 1 1 d . . .
C9 C 0.5305(7) 0.66908(17) 0.3022(2) 0.0388(10) Uani 1 1 d . . .
H9C H 0.4290 0.6935 0.3116 0.058 Uiso 1 1 calc R . .
H9A H 0.6084 0.6864 0.2674 0.058 Uiso 1 1 calc R . .
H9B H 0.5972 0.6629 0.3456 0.058 Uiso 1 1 calc R . .
C10 C 0.4707(5) 0.35533(15) 0.48615(19) 0.0253(8) Uani 1 1 d . . .
C11 C 0.4833(8) 0.2500 0.4871(3) 0.0261(11) Uani 1 2 d S . .
H11 H 0.3691 0.2500 0.4657 0.031 Uiso 1 2 calc SR . .
C12 C 0.5674(5) 0.30098(14) 0.50276(19) 0.0238(8) Uani 1 1 d . . .
C13 C 0.7393(5) 0.30070(15) 0.5343(2) 0.0269(8) Uani 1 1 d . . .
H13 H 0.7957 0.3350 0.5450 0.032 Uiso 1 1 calc R . .
C14 C 0.8283(8) 0.2500 0.5503(3) 0.0273(12) Uani 1 2 d S . .
C15 C 1.0154(9) 0.2500 0.5829(4) 0.0443(16) Uani 1 2 d S . .
H15B H 1.0927 0.2752 0.5565 0.066 Uiso 0.50 1 calc PR . .
H15A H 1.0647 0.2124 0.5814 0.066 Uiso 0.50 1 calc PR . .
H15C H 1.0079 0.2625 0.6317 0.066 Uiso 0.50 1 calc PR . .

loop_
_atom_site_aniso_label
_atom_site_aniso_U_11
_atom_site_aniso_U_22
_atom_site_aniso_U_33
_atom_site_aniso_U_23
_atom_site_aniso_U_13
_atom_site_aniso_U_12
Ca1 0.0313(6) 0.0124(5) 0.0179(5) 0.0005(4) -0.0003(4) -0.0028(4)
Zn1 0.0299(3) 0.0195(3) 0.0215(3) 0.00088(16) -0.00307(17) -0.00026(16)
O1 0.0490(18) 0.0391(16) 0.0220(14) -0.0018(12) 0.0074(13) -0.0086(14)
O2 0.0527(19) 0.0389(16) 0.0207(14) -0.0044(12) -0.0028(13) -0.0090(14)
O3 0.0372(15) 0.0273(13) 0.0164(12) 0.0064(10) -0.0005(11) -0.0004(11)
O4 0.071(2) 0.0318(15) 0.0305(16) 0.0011(13) -0.0016(16) -0.0189(16)
O5 0.0485(18) 0.0135(12) 0.0420(17) -0.0001(11) -0.0111(14) -0.0012(12)
O6 0.0385(17) 0.0204(14) 0.058(2) 0.0007(13) -0.0107(15) 0.0040(12)
O7 0.050(2) 0.071(2) 0.060(2) 0.009(2) -0.0055(19) -0.0154(19)
O1W 0.135(14) 0.081(9) 0.099(11) 0.000 0.014(10) 0.000
O2W 0.117(18) 0.099(12) 0.074(10) 0.028(9) 0.001(11) 0.010(11)
O3W 0.13(3) 0.13(3) 0.11(3) 0.000 0.01(2) 0.000
O2W' 0.12(3) 0.097(19) 0.074(16) 0.028(14) 0.000(16) 0.009(17)
O3W' 0.13(3) 0.13(3) 0.11(3) 0.000 0.00(3) 0.000
C1 0.0268(18) 0.0221(17) 0.0199(17) 0.0005(14) 0.0010(15) 0.0000(14)
C2 0.0254(18) 0.0254(18) 0.0200(18) -0.0015(15) 0.0012(15) 0.0026(14)
C3 0.031(2) 0.0244(18) 0.0237(18) -0.0058(15) -0.0019(16) -0.0019(16)
C4 0.033(2) 0.0240(18) 0.0194(18) -0.0003(15) 0.0012(16) 0.0029(16)
C5 0.030(2) 0.0280(19) 0.0223(19) 0.0054(16) -0.0019(16) 0.0014(16)
C6 0.0257(19) 0.0241(18) 0.0182(17) 0.0024(14) -0.0002(15) 0.0006(14)
C7 0.0305(19) 0.0252(18) 0.0172(17) 0.0003(14) -0.0036(16) 0.0009(16)
C8 0.0305(19) 0.0219(17) 0.0266(19) -0.0017(15) -0.0007(16) 0.0001(15)
C9 0.053(3) 0.027(2) 0.036(2) -0.0043(18) 0.000(2) -0.0078(19)
C10 0.036(2) 0.0171(18) 0.0229(18) 0.0000(14) 0.0018(17) 0.0024(15)
C11 0.030(3) 0.018(2) 0.030(3) 0.000 -0.003(2) 0.000
C12 0.033(2) 0.0150(18) 0.0231(18) 0.0002(13) 0.0009(16) -0.0012(15)
C13 0.031(2) 0.0192(18) 0.031(2) 0.0000(15) -0.0031(17) -0.0037(15)
C14 0.031(3) 0.024(3) 0.027(3) 0.000 -0.003(2) 0.000
C15 0.040(4) 0.035(3) 0.058(4) 0.000 -0.015(3) 0.000

loop_
_atom_type_symbol
_atom_type_description
_atom_type_scat_dispersion_real
_atom_type_scat_dispersion_imag
_atom_type_scat_source
C C 0.0033 0.0016 'International Tables Vol C Tables 4.2.6.8 and 6.1.1.4'
H H 0.0000 0.0000 'International Tables Vol C Tables 4.2.6.8 and 6.1.1.4'
O O 0.0106 0.0060 'International Tables Vol C Tables 4.2.6.8 and 6.1.1.4'
Ca Ca 0.2262 0.3064 'International Tables Vol C Tables 4.2.6.8 and 6.1.1.4'
Zn Zn 0.2839 1.4301 'International Tables Vol C Tables 4.2.6.8 and 6.1.1.4'

loop_
_geom_angle_atom_site_label_1
_geom_angle_atom_site_label_2
_geom_angle_atom_site_label_3
_geom_angle
_geom_angle_site_symmetry_1
_geom_angle_site_symmetry_3
O1 Ca1 O1 180.000(1) . 5_666
O1 Ca1 O5 92.18(11) . .
O1 Ca1 O5 87.82(11) 5_666 .
O1 Ca1 O5 87.82(11) . 5_666
O1 Ca1 O5 92.18(11) 5_666 5_666
O5 Ca1 O5 180.000(1) . 5_666
O1 Ca1 O3 98.00(10) . 5_666
O1 Ca1 O3 82.00(10) 5_666 5_666
O5 Ca1 O3 94.42(9) . 5_666
O5 Ca1 O3 85.58(9) 5_666 5_666
O1 Ca1 O3 82.00(10) . .
O1 Ca1 O3 98.00(10) 5_666 .
O5 Ca1 O3 85.58(9) . .
O5 Ca1 O3 94.42(9) 5_666 .
O3 Ca1 O3 180.0 5_666 .
O1 Ca1 Zn1 118.77(7) . 5_666
O1 Ca1 Zn1 61.23(7) 5_666 5_666
O5 Ca1 Zn1 118.61(7) . 5_666
O5 Ca1 Zn1 61.39(7) 5_666 5_666
O3 Ca1 Zn1 34.90(6) 5_666 5_666
O3 Ca1 Zn1 145.10(6) . 5_666
O1 Ca1 Zn1 61.23(7) . .
O1 Ca1 Zn1 118.77(7) 5_666 .
O5 Ca1 Zn1 61.39(7) . .
O5 Ca1 Zn1 118.61(7) 5_666 .
O3 Ca1 Zn1 145.10(6) 5_666 .
O3 Ca1 Zn1 34.90(6) . .
Zn1 Ca1 Zn1 180.0 5_666 .
O6 Zn1 O7 109.96(15) . .
O6 Zn1 O2 98.23(14) . .
O7 Zn1 O2 100.09(15) . .
O6 Zn1 O3 109.36(12) . .
O7 Zn1 O3 122.11(13) . .
O2 Zn1 O3 114.28(11) . .
O6 Zn1 Ca1 86.50(9) . .
O7 Zn1 Ca1 162.12(12) . .
O2 Zn1 Ca1 83.82(9) . .
O3 Zn1 Ca1 42.28(7) . .
C4 O1 Ca1 136.4(3) . .
C4 O2 Zn1 121.8(3) . .
C5 O3 Zn1 103.1(2) . .
C5 O3 Ca1 135.9(2) . .
Zn1 O3 Ca1 102.82(10) . .
C10 O5 Ca1 143.7(3) . .
C10 O6 Zn1 123.0(2) . .
C2 C1 C6 120.1(3) . 2_565
C1 C2 C3 119.8(3) . .
C1 C2 C4 119.7(3) . .
C3 C2 C4 120.4(3) . .
C8 C3 C2 120.9(3) 2_565 .
O1 C4 O2 124.0(3) . .
O1 C4 C2 118.4(3) . .
O2 C4 C2 117.6(3) . .
O4 C5 O3 120.0(3) . .
O4 C5 C6 121.2(3) . .
O3 C5 C6 118.8(3) . .
C7 C6 C1 119.4(3) . 2_564
C7 C6 C5 122.2(3) . .
C1 C6 C5 118.3(3) 2_564 .
C8 C7 C6 121.0(3) . .
C3 C8 C7 118.6(3) 2_564 .
C3 C8 C9 120.6(3) 2_564 .
C7 C8 C9 120.8(3) . .
O5 C10 O6 124.4(3) . .
O5 C10 C12 120.0(3) . .
O6 C10 C12 115.6(3) . .
C12 C11 C12 120.7(5) . 8_565
C11 C12 C13 119.4(3) . .
C11 C12 C10 119.2(4) . .
C13 C12 C10 121.4(3) . .
C14 C13 C12 121.3(4) . .
C13 C14 C13 118.0(5) . 8_565
C13 C14 C15 121.0(3) . .
C13 C14 C15 121.0(3) 8_565 .

loop_
_geom_bond_atom_site_label_1
_geom_bond_atom_site_label_2
_geom_bond_distance
_geom_bond_site_symmetry_2
Ca1 O1 2.288(3) .
Ca1 O1 2.288(3) 5_666
Ca1 O5 2.343(3) .
Ca1 O5 2.343(3) 5_666
Ca1 O3 2.387(3) 5_666
Ca1 O3 2.387(3) .
Ca1 Zn1 3.4601(4) 5_666
Ca1 Zn1 3.4602(4) .
Zn1 O6 1.959(3) .
Zn1 O7 1.982(4) .
Zn1 O2 1.987(3) .
Zn1 O3 2.030(3) .
O1 C4 1.244(5) .
O2 C4 1.271(5) .
O3 C5 1.297(5) .
O4 C5 1.234(5) .
O5 C10 1.249(5) .
O6 C10 1.269(5) .
C1 C2 1.382(5) .
C1 C6 1.395(5) 2_565
C2 C3 1.395(5) .
C2 C4 1.503(5) .
C3 C8 1.390(5) 2_565
C5 C6 1.493(5) .
C6 C7 1.393(5) .
C6 C1 1.395(5) 2_564
C7 C8 1.392(5) .
C8 C3 1.390(5) 2_564
C8 C9 1.510(5) .
C10 C12 1.499(5) .
C11 C12 1.384(4) .
C11 C12 1.384(4) 8_565
C12 C13 1.396(6) .
C13 C14 1.396(5) .
C14 C13 1.396(5) 8_565
C14 C15 1.506(8) .
